data_7015419
loop_
_publ_author_name
'Hardwick, Helen C.'
'Royal, Drew S.'
'Helliwell, Madeleine'
'Pope, Simon J. A.'
'Ashton, Lorna'
'Goodacre, Roy'
'Sharrad, Clint A.'

_publ_section_title
;
 Structural, spectroscopic and redox properties of uranyl complexes
 with a maleonitrile containing ligand.
;
_journal_issue 22
_journal_name_full 'Dalton transactions (Cambridge, England : 2003)'
_journal_page_first 5939
_journal_page_last 5952
_journal_paper_doi 10.1039/c0dt01580f
_journal_volume 40
_journal_year 2011
_chemical_formula_sum 'C28 H34 N6 O5 S U'
_chemical_formula_weight 804.7
_chemical_name_systematic '[UO2(salmnt(Et2N)2)(DMSO)]'
_space_group_IT_number 2
_symmetry_cell_setting triclinic
_symmetry_space_group_name_Hall '-P 1'
_symmetry_space_group_name_H-M 'P -1'
_atom_sites_solution_hydrogens geom
_atom_sites_solution_primary direct
_atom_sites_solution_secondary difmap
_audit_creation_date 2009-06-01T04:43:06-00:00
_audit_creation_method 'WinGX routine CIF_UPDATE'
_cell_angle_alpha 63.464(5)
_cell_angle_beta 75.586(5)
_cell_angle_gamma 85.808(5)
_cell_formula_units_Z 2
_cell_length_a 11.491(5)
_cell_length_b 11.801(5)
_cell_length_c 12.408(5)
_cell_measurement_reflns_used 2628
_cell_measurement_temperature 100(2)
_cell_measurement_theta_max 23.84
_cell_measurement_theta_min 2.29
_cell_volume 1456.5(11)
_computing_cell_refinement 'Bruker SMART'
_computing_data_collection 'Bruker SMART'
_computing_data_reduction 'Bruker SAINT'
_computing_molecular_graphics 'ORTEP-3 for Windows (Farrugia, 1997)'
_computing_publication_material 'WinGX publication routines (Farrugia, 1999)'
_computing_structure_refinement 'SHELXL-97 (Sheldrick, 1997)'
_computing_structure_solution 'SIR-92 (Altomare, 1992)'
_diffrn_ambient_temperature 100(2)
_diffrn_measured_fraction_theta_full 0.986
_diffrn_measured_fraction_theta_max 0.986
_diffrn_measurement_device_type 'CCD area detector'
_diffrn_measurement_method 'phi and omega scans'
_diffrn_radiation_monochromator graphite
_diffrn_radiation_source 'fine-focus sealed tube'
_diffrn_radiation_type MoK\a
_diffrn_radiation_wavelength 0.71073
_diffrn_reflns_av_R_equivalents 0.0431
_diffrn_reflns_av_unetI/netI 0.0697
_diffrn_reflns_limit_h_max 13
_diffrn_reflns_limit_h_min -13
_diffrn_reflns_limit_k_max 14
_diffrn_reflns_limit_k_min -14
_diffrn_reflns_limit_l_max 14
_diffrn_reflns_limit_l_min -14
_diffrn_reflns_number 10565
_diffrn_reflns_theta_full 25.33
_diffrn_reflns_theta_max 25.33
_diffrn_reflns_theta_min 1.83
_exptl_absorpt_coefficient_mu 5.692
_exptl_absorpt_correction_T_max 0.89000
_exptl_absorpt_correction_T_min 0.433986
_exptl_absorpt_correction_type multi-scan
_exptl_absorpt_process_details SADABS
_exptl_crystal_colour 'dark purple'
_exptl_crystal_density_diffrn 1.835
_exptl_crystal_density_method 'not measured'
_exptl_crystal_description prismatic
_exptl_crystal_F_000 784
_exptl_crystal_size_max 0.15
_exptl_crystal_size_mid 0.05
_exptl_crystal_size_min 0.02
_refine_diff_density_max 1.732
_refine_diff_density_min -3.156
_refine_diff_density_rms 0.18
_refine_ls_extinction_method none
_refine_ls_goodness_of_fit_ref 0.966
_refine_ls_hydrogen_treatment constr
_refine_ls_matrix_type full
_refine_ls_number_parameters 370
_refine_ls_number_reflns 5242
_refine_ls_number_restraints 0
_refine_ls_restrained_S_all 0.966
_refine_ls_R_factor_all 0.0561
_refine_ls_R_factor_gt 0.0456
_refine_ls_shift/su_max 0.002
_refine_ls_shift/su_mean 0
_refine_ls_structure_factor_coef Fsqd
_refine_ls_weighting_details 'calc w=1/[\s^2^(Fo^2^)+(0.0484P)^2^+8.4080P] where P=(Fo^2^+2Fc^2^)/3'
_refine_ls_weighting_scheme calc
_refine_ls_wR_factor_gt 0.0959
_refine_ls_wR_factor_ref 0.1003
_reflns_number_gt 4599
_reflns_number_total 5242
_reflns_threshold_expression >2sigma(I)
_cod_data_source_file c0dt01580f.txt
_cod_data_source_block bcas061abs
_cod_depositor_comments
;
The following automatic conversions were performed:
'_symmetry_cell_setting' value 'Triclinic' changed to 'triclinic'
according to '/home/saulius/struct/CIF-dictionaries/cif_core.dic'
dictionary named 'cif_core.dic' version 2.4.1 from 2010-06-29.

Automatic conversion script
Id: cif_fix_enum 1555 2011-01-17 13:19:09Z saulius 
;
_cod_original_sg_symbol_H-M 'P-1 '
_cod_database_code 7015419

loop_
_symmetry_equiv_pos_as_xyz
'x, y, z'
'-x, -y, -z'

loop_
_atom_site_label
_atom_site_type_symbol
_atom_site_fract_x
_atom_site_fract_y
_atom_site_fract_z
_atom_site_U_iso_or_equiv
_atom_site_adp_type
_atom_site_occupancy
_atom_site_symmetry_multiplicity
_atom_site_calc_flag
_atom_site_refinement_flags
_atom_site_disorder_assembly
_atom_site_disorder_group
U1 U 0.20981(3) 0.06586(3) 1.16073(3) 0.01507(10) Uani 1 1 d . . .
S1 S 0.18168(18) 0.03227(19) 1.47690(18) 0.0217(4) Uani 1 1 d . . .
O4 O 0.0790(5) -0.0988(5) 1.2821(5) 0.0270(14) Uani 1 1 d . . .
O3 O 0.3264(5) 0.2346(5) 1.1102(5) 0.0205(12) Uani 1 1 d . . .
O5 O 0.1531(5) 0.0918(5) 1.3494(5) 0.0217(12) Uani 1 1 d . . .
O1 O 0.3235(5) -0.0377(5) 1.2156(5) 0.0239(13) Uani 1 1 d . . .
O2 O 0.0989(5) 0.1711(5) 1.0994(5) 0.0236(13) Uani 1 1 d . . .
N5 N 0.1631(6) -0.0456(6) 1.0327(6) 0.0185(14) Uani 1 1 d . . .
C18 C -0.0931(7) -0.2814(8) 1.2002(7) 0.0252(19) Uani 1 1 d . . .
H18 H -0.0979 -0.292 1.1315 0.03 Uiso 1 1 calc R . .
N1 N 0.6646(6) 0.4435(6) 1.1096(6) 0.0230(15) Uani 1 1 d . . .
C10 C 0.4961(7) 0.3331(8) 1.1116(7) 0.0205(17) Uani 1 1 d . . .
H10 H 0.4487 0.3536 1.1724 0.025 Uiso 1 1 calc R . .
C24 C -0.2563(9) -0.6316(9) 1.5600(9) 0.037(2) Uani 1 1 d . . .
H24A H -0.3151 -0.6931 1.5729 0.055 Uiso 1 1 calc R . .
H24B H -0.2173 -0.6651 1.6274 0.055 Uiso 1 1 calc R . .
H24C H -0.1976 -0.6126 1.4833 0.055 Uiso 1 1 calc R . .
N2 N 0.3567(6) 0.1248(6) 0.9496(6) 0.0181(14) Uani 1 1 d . . .
N6 N -0.2326(6) -0.4146(7) 1.5343(6) 0.0273(16) Uani 1 1 d . . .
C23 C -0.3172(8) -0.5129(9) 1.5541(9) 0.033(2) Uani 1 1 d . . .
H23A H -0.3579 -0.4805 1.487 0.04 Uiso 1 1 calc R . .
H23B H -0.3775 -0.533 1.631 0.04 Uiso 1 1 calc R . .
C12 C 0.3282(7) 0.0813(8) 0.8713(7) 0.0194(17) Uani 1 1 d . . .
C20 C -0.1595(8) -0.3433(8) 1.4206(8) 0.0260(19) Uani 1 1 d . . .
C16 C 0.0726(7) -0.1279(7) 1.0659(7) 0.0171(16) Uani 1 1 d . . .
H16 H 0.0598 -0.1454 1.0036 0.021 Uiso 1 1 calc R . .
C22 C -0.0002(7) -0.1794(7) 1.2902(7) 0.0184(17) Uani 1 1 d . . .
C27 C 0.3406(8) 0.0303(10) 1.4485(9) 0.039(2) Uani 1 1 d . . .
H27A H 0.3734 0.1153 1.4137 0.059 Uiso 1 1 calc R . .
H27B H 0.3713 -0.0052 1.3914 0.059 Uiso 1 1 calc R . .
H27C H 0.3632 -0.0203 1.5252 0.059 Uiso 1 1 calc R . .
C9 C 0.4436(7) 0.2651(7) 1.0694(7) 0.0201(17) Uani 1 1 d . . .
C14 C 0.2327(7) -0.0014(7) 0.9120(7) 0.0204(17) Uani 1 1 d . . .
C3 C 0.8731(8) 0.4199(9) 1.1380(8) 0.032(2) Uani 1 1 d . . .
H3A H 0.9522 0.4599 1.1003 0.048 Uiso 1 1 calc R . .
H3B H 0.8754 0.336 1.1434 0.048 Uiso 1 1 calc R . .
H3C H 0.846 0.4148 1.2198 0.048 Uiso 1 1 calc R . .
C7 C 0.6374(7) 0.2738(8) 0.9302(7) 0.0223(18) Uani 1 1 d . . .
H7 H 0.6853 0.2548 0.8685 0.027 Uiso 1 1 calc R . .
C1 C 0.5766(8) 0.3525(9) 1.3374(8) 0.029(2) Uani 1 1 d . . .
H1A H 0.5291 0.3749 1.4 0.044 Uiso 1 1 calc R . .
H1B H 0.6536 0.3261 1.355 0.044 Uiso 1 1 calc R . .
H1C H 0.5361 0.2844 1.337 0.044 Uiso 1 1 calc R . .
C2 C 0.5941(7) 0.4667(8) 1.2112(7) 0.0233(18) Uani 1 1 d . . .
H2A H 0.5158 0.494 1.1955 0.028 Uiso 1 1 calc R . .
H2B H 0.6332 0.5355 1.2134 0.028 Uiso 1 1 calc R . .
C21 C -0.0730(7) -0.2549(8) 1.4051(8) 0.0247(19) Uani 1 1 d . . .
H21 H -0.0647 -0.2474 1.4743 0.03 Uiso 1 1 calc R . .
C11 C 0.4664(7) 0.1752(8) 0.9165(7) 0.0214(18) Uani 1 1 d . . .
H11 H 0.5179 0.1713 0.8475 0.026 Uiso 1 1 calc R . .
C8 C 0.5144(7) 0.2342(7) 0.9737(7) 0.0181(17) Uani 1 1 d . . .
C5 C 0.6184(7) 0.3733(7) 1.0669(7) 0.0197(17) Uani 1 1 d . . .
C17 C -0.0062(7) -0.1917(7) 1.1840(7) 0.0172(16) Uani 1 1 d . . .
C25 C -0.2145(8) -0.4103(8) 1.6457(8) 0.027(2) Uani 1 1 d . . .
H25A H -0.284 -0.4508 1.714 0.033 Uiso 1 1 calc R . .
H25B H -0.2091 -0.3224 1.6302 0.033 Uiso 1 1 calc R . .
C15 C 0.2119(7) -0.0465(8) 0.8282(8) 0.0223(18) Uani 1 1 d . . .
C19 C -0.1694(8) -0.3525(8) 1.3114(8) 0.028(2) Uani 1 1 d . . .
H19 H -0.2276 -0.4067 1.3169 0.033 Uiso 1 1 calc R . .
C4 C 0.7882(7) 0.4964(8) 1.0603(8) 0.0248(19) Uani 1 1 d . . .
H4A H 0.7882 0.5815 1.0536 0.03 Uiso 1 1 calc R . .
H4B H 0.8175 0.5028 0.9773 0.03 Uiso 1 1 calc R . .
C6 C 0.6884(7) 0.3386(8) 0.9751(7) 0.0238(19) Uani 1 1 d . . .
H6 H 0.7703 0.3606 0.9454 0.029 Uiso 1 1 calc R . .
C28 C 0.1487(8) -0.1325(8) 1.5387(8) 0.029(2) Uani 1 1 d . . .
H28A H 0.0632 -0.1478 1.5597 0.043 Uiso 1 1 calc R . .
H28B H 0.1786 -0.1772 1.6118 0.043 Uiso 1 1 calc R . .
H28C H 0.1863 -0.1618 1.478 0.043 Uiso 1 1 calc R . .
C13 C 0.3969(7) 0.1270(8) 0.7428(8) 0.0257(19) Uani 1 1 d . . .
N4 N 0.1990(7) -0.0822(7) 0.7604(7) 0.0315(18) Uani 1 1 d . . .
N3 N 0.4495(7) 0.1658(8) 0.6428(7) 0.0350(19) Uani 1 1 d . . .
C26 C -0.1028(8) -0.4745(9) 1.6836(8) 0.036(2) Uani 1 1 d . . .
H26A H -0.0957 -0.4684 1.7563 0.054 Uiso 1 1 calc R . .
H26B H -0.0333 -0.4338 1.6172 0.054 Uiso 1 1 calc R . .
H26C H -0.1083 -0.5622 1.7013 0.054 Uiso 1 1 calc R . .

loop_
_atom_site_aniso_label
_atom_site_aniso_U_11
_atom_site_aniso_U_22
_atom_site_aniso_U_33
_atom_site_aniso_U_23
_atom_site_aniso_U_13
_atom_site_aniso_U_12
U1 0.01505(15) 0.01446(16) 0.01401(15) -0.00552(11) -0.00085(10) -0.00414(10)
S1 0.0254(11) 0.0198(11) 0.0210(10) -0.0112(9) -0.0030(8) -0.0007(8)
O4 0.036(3) 0.021(3) 0.021(3) -0.007(3) -0.002(3) -0.014(3)
O3 0.015(3) 0.021(3) 0.025(3) -0.013(2) 0.003(2) -0.003(2)
O5 0.026(3) 0.024(3) 0.016(3) -0.010(2) -0.004(2) -0.001(2)
O1 0.031(3) 0.022(3) 0.013(3) -0.004(2) -0.004(2) -0.002(3)
O2 0.026(3) 0.022(3) 0.020(3) -0.007(3) -0.003(2) -0.002(2)
N5 0.021(3) 0.016(3) 0.014(3) -0.003(3) -0.002(3) -0.006(3)
C18 0.031(5) 0.028(5) 0.016(4) -0.003(4) -0.013(4) -0.012(4)
N1 0.016(3) 0.026(4) 0.023(4) -0.009(3) 0.000(3) -0.010(3)
C10 0.011(4) 0.025(4) 0.023(4) -0.011(4) 0.003(3) -0.007(3)
C24 0.038(5) 0.032(6) 0.029(5) -0.007(4) -0.001(4) -0.005(4)
N2 0.020(3) 0.022(4) 0.016(3) -0.011(3) -0.004(3) -0.004(3)
N6 0.027(4) 0.024(4) 0.026(4) -0.010(3) 0.001(3) -0.008(3)
C23 0.027(5) 0.040(6) 0.032(5) -0.016(4) -0.004(4) -0.002(4)
C12 0.016(4) 0.027(5) 0.018(4) -0.014(4) -0.002(3) 0.001(3)
C20 0.028(5) 0.019(4) 0.023(4) -0.003(4) -0.002(4) -0.008(4)
C16 0.023(4) 0.011(4) 0.019(4) -0.006(3) -0.010(3) 0.003(3)
C22 0.024(4) 0.013(4) 0.018(4) -0.005(3) -0.009(3) 0.003(3)
C27 0.027(5) 0.058(7) 0.038(6) -0.024(5) -0.011(4) -0.004(5)
C9 0.022(4) 0.014(4) 0.018(4) 0.001(3) -0.010(3) -0.001(3)
C14 0.028(4) 0.017(4) 0.017(4) -0.009(3) -0.004(3) -0.001(3)
C3 0.024(5) 0.038(6) 0.028(5) -0.011(4) -0.002(4) -0.004(4)
C7 0.020(4) 0.026(5) 0.014(4) -0.006(4) 0.002(3) -0.005(3)
C1 0.023(4) 0.037(5) 0.025(5) -0.014(4) -0.001(4) 0.004(4)
C2 0.020(4) 0.023(5) 0.029(5) -0.015(4) 0.000(4) -0.006(3)
C21 0.028(5) 0.025(5) 0.019(4) -0.008(4) -0.002(4) -0.007(4)
C11 0.021(4) 0.022(4) 0.015(4) -0.005(3) -0.001(3) 0.004(3)
C8 0.018(4) 0.018(4) 0.012(4) -0.002(3) -0.001(3) -0.006(3)
C5 0.015(4) 0.020(4) 0.022(4) -0.008(3) -0.002(3) -0.004(3)
C17 0.020(4) 0.014(4) 0.017(4) -0.007(3) -0.002(3) -0.002(3)
C25 0.028(5) 0.026(5) 0.023(4) -0.011(4) 0.004(4) -0.008(4)
C15 0.021(4) 0.025(5) 0.024(4) -0.013(4) -0.005(3) -0.003(3)
C19 0.030(5) 0.025(5) 0.026(5) -0.008(4) -0.007(4) -0.008(4)
C4 0.022(4) 0.027(5) 0.021(4) -0.007(4) -0.002(3) -0.009(4)
C6 0.012(4) 0.026(5) 0.017(4) 0.000(4) 0.006(3) -0.004(3)
C28 0.033(5) 0.027(5) 0.025(5) -0.007(4) -0.010(4) -0.006(4)
C13 0.020(4) 0.032(5) 0.023(5) -0.009(4) -0.005(4) -0.004(4)
N4 0.031(4) 0.039(5) 0.024(4) -0.016(4) 0.000(3) -0.008(3)
N3 0.028(4) 0.052(5) 0.020(4) -0.013(4) 0.003(3) -0.011(4)
C26 0.027(5) 0.043(6) 0.027(5) -0.008(4) 0.004(4) -0.016(4)

loop_
_atom_type_symbol
_atom_type_description
_atom_type_scat_dispersion_real
_atom_type_scat_dispersion_imag
_atom_type_scat_source
C C 0.0033 0.0016 'International Tables Vol C Tables 4.2.6.8 and 6.1.1.4'
H H 0 0 'International Tables Vol C Tables 4.2.6.8 and 6.1.1.4'
N N 0.0061 0.0033 'International Tables Vol C Tables 4.2.6.8 and 6.1.1.4'
O O 0.0106 0.006 'International Tables Vol C Tables 4.2.6.8 and 6.1.1.4'
S S 0.1246 0.1234 'International Tables Vol C Tables 4.2.6.8 and 6.1.1.4'
U U -9.6767 9.6646 'International Tables Vol C Tables 4.2.6.8 and 6.1.1.4'

loop_
_geom_angle_atom_site_label_1
_geom_angle_atom_site_label_2
_geom_angle_atom_site_label_3
_geom_angle
_geom_angle_site_symmetry_1
_geom_angle_site_symmetry_3
_geom_angle_publ_flag
O1 U1 O2 177.7(3) . . ?
O1 U1 O4 87.0(2) . . ?
O2 U1 O4 94.3(2) . . ?
O1 U1 O3 91.0(2) . . ?
O2 U1 O3 88.6(2) . . ?
O4 U1 O3 157.4(2) . . ?
O1 U1 O5 91.0(2) . . ?
O2 U1 O5 91.1(2) . . ?
O4 U1 O5 79.10(19) . . ?
O3 U1 O5 78.46(18) . . ?
O1 U1 N2 82.9(2) . . ?
O2 U1 N2 94.8(2) . . ?
O4 U1 N2 131.7(2) . . ?
O3 U1 N2 70.17(19) . . ?
O5 U1 N2 147.86(19) . . ?
O1 U1 N5 94.8(2) . . ?
O2 U1 N5 83.8(2) . . ?
O4 U1 N5 69.3(2) . . ?
O3 U1 N5 133.26(19) . . ?
O5 U1 N5 147.45(19) . . ?
N2 U1 N5 64.69(19) . . ?
O5 S1 C27 106.1(4) . . ?
O5 S1 C28 105.5(4) . . ?
C27 S1 C28 99.1(5) . . ?
C22 O4 U1 147.9(5) . . ?
C9 O3 U1 136.0(5) . . ?
S1 O5 U1 137.6(3) . . ?
C16 N5 C14 117.0(7) . . ?
C16 N5 U1 127.3(5) . . ?
C14 N5 U1 115.3(5) . . ?
C19 C18 C17 123.1(8) . . ?
C19 C18 H18 118.5 . . ?
C17 C18 H18 118.5 . . ?
C5 N1 C2 121.2(6) . . ?
C5 N1 C4 123.1(7) . . ?
C2 N1 C4 115.6(6) . . ?
C9 C10 C5 123.0(8) . . ?
C9 C10 H10 118.5 . . ?
C5 C10 H10 118.5 . . ?
C23 C24 H24A 109.5 . . ?
C23 C24 H24B 109.5 . . ?
H24A C24 H24B 109.5 . . ?
C23 C24 H24C 109.5 . . ?
H24A C24 H24C 109.5 . . ?
H24B C24 H24C 109.5 . . ?
C11 N2 C12 116.3(7) . . ?
C11 N2 U1 125.0(5) . . ?
C12 N2 U1 117.8(5) . . ?
C20 N6 C23 121.8(7) . . ?
C20 N6 C25 120.4(7) . . ?
C23 N6 C25 116.9(7) . . ?
N6 C23 C24 112.4(7) . . ?
N6 C23 H23A 109.1 . . ?
C24 C23 H23A 109.1 . . ?
N6 C23 H23B 109.1 . . ?
C24 C23 H23B 109.1 . . ?
H23A C23 H23B 107.8 . . ?
C14 C12 N2 120.6(7) . . ?
C14 C12 C13 118.5(7) . . ?
N2 C12 C13 120.8(7) . . ?
N6 C20 C21 121.0(8) . . ?
N6 C20 C19 121.7(7) . . ?
C21 C20 C19 117.4(7) . . ?
N5 C16 C17 127.9(7) . . ?
N5 C16 H16 116.1 . . ?
C17 C16 H16 116.1 . . ?
O4 C22 C21 118.9(7) . . ?
O4 C22 C17 120.2(7) . . ?
C21 C22 C17 120.8(7) . . ?
S1 C27 H27A 109.5 . . ?
S1 C27 H27B 109.5 . . ?
H27A C27 H27B 109.5 . . ?
S1 C27 H27C 109.5 . . ?
H27A C27 H27C 109.5 . . ?
H27B C27 H27C 109.5 . . ?
O3 C9 C10 120.8(7) . . ?
O3 C9 C8 119.5(7) . . ?
C10 C9 C8 119.6(7) . . ?
C12 C14 N5 120.7(7) . . ?
C12 C14 C15 117.5(7) . . ?
N5 C14 C15 121.7(7) . . ?
C4 C3 H3A 109.5 . . ?
C4 C3 H3B 109.5 . . ?
H3A C3 H3B 109.5 . . ?
C4 C3 H3C 109.5 . . ?
H3A C3 H3C 109.5 . . ?
H3B C3 H3C 109.5 . . ?
C6 C7 C8 122.5(8) . . ?
C6 C7 H7 118.7 . . ?
C8 C7 H7 118.7 . . ?
C2 C1 H1A 109.5 . . ?
C2 C1 H1B 109.5 . . ?
H1A C1 H1B 109.5 . . ?
C2 C1 H1C 109.5 . . ?
H1A C1 H1C 109.5 . . ?
H1B C1 H1C 109.5 . . ?
N1 C2 C1 114.2(7) . . ?
N1 C2 H2A 108.7 . . ?
C1 C2 H2A 108.7 . . ?
N1 C2 H2B 108.7 . . ?
C1 C2 H2B 108.7 . . ?
H2A C2 H2B 107.6 . . ?
C22 C21 C20 122.0(8) . . ?
C22 C21 H21 119 . . ?
C20 C21 H21 119 . . ?
N2 C11 C8 127.5(7) . . ?
N2 C11 H11 116.2 . . ?
C8 C11 H11 116.2 . . ?
C11 C8 C7 119.1(7) . . ?
C11 C8 C9 123.8(7) . . ?
C7 C8 C9 117.0(7) . . ?
N1 C5 C10 120.4(7) . . ?
N1 C5 C6 122.8(7) . . ?
C10 C5 C6 116.8(7) . . ?
C22 C17 C16 124.5(7) . . ?
C22 C17 C18 117.0(7) . . ?
C16 C17 C18 118.3(7) . . ?
N6 C25 C26 113.3(7) . . ?
N6 C25 H25A 108.9 . . ?
C26 C25 H25A 108.9 . . ?
N6 C25 H25B 108.9 . . ?
C26 C25 H25B 108.9 . . ?
H25A C25 H25B 107.7 . . ?
N4 C15 C14 178.0(9) . . ?
C18 C19 C20 119.7(8) . . ?
C18 C19 H19 120.2 . . ?
C20 C19 H19 120.2 . . ?
N1 C4 C3 113.9(7) . . ?
N1 C4 H4A 108.8 . . ?
C3 C4 H4A 108.8 . . ?
N1 C4 H4B 108.8 . . ?
C3 C4 H4B 108.8 . . ?
H4A C4 H4B 107.7 . . ?
C7 C6 C5 121.0(7) . . ?
C7 C6 H6 119.5 . . ?
C5 C6 H6 119.5 . . ?
S1 C28 H28A 109.5 . . ?
S1 C28 H28B 109.5 . . ?
H28A C28 H28B 109.5 . . ?
S1 C28 H28C 109.5 . . ?
H28A C28 H28C 109.5 . . ?
H28B C28 H28C 109.5 . . ?
N3 C13 C12 178.1(10) . . ?
C25 C26 H26A 109.5 . . ?
C25 C26 H26B 109.5 . . ?
H26A C26 H26B 109.5 . . ?
C25 C26 H26C 109.5 . . ?
H26A C26 H26C 109.5 . . ?
H26B C26 H26C 109.5 . . ?

loop_
_geom_bond_atom_site_label_1
_geom_bond_atom_site_label_2
_geom_bond_distance
_geom_bond_site_symmetry_2
_geom_bond_publ_flag
U1 O1 1.769(6) . ?
U1 O2 1.776(6) . ?
U1 O4 2.233(5) . ?
U1 O3 2.238(5) . ?
U1 O5 2.419(5) . ?
U1 N2 2.557(6) . ?
U1 N5 2.634(6) . ?
S1 O5 1.528(6) . ?
S1 C27 1.772(9) . ?
S1 C28 1.773(9) . ?
O4 C22 1.318(9) . ?
O3 C9 1.330(9) . ?
N5 C16 1.331(10) . ?
N5 C14 1.386(10) . ?
C18 C19 1.359(11) . ?
C18 C17 1.421(10) . ?
C18 H18 0.93 . ?
N1 C5 1.359(10) . ?
N1 C2 1.444(10) . ?
N1 C4 1.462(10) . ?
C10 C9 1.373(11) . ?
C10 C5 1.408(10) . ?
C10 H10 0.93 . ?
C24 C23 1.499(13) . ?
C24 H24A 0.96 . ?
C24 H24B 0.96 . ?
C24 H24C 0.96 . ?
N2 C11 1.321(10) . ?
N2 C12 1.394(10) . ?
N6 C20 1.362(10) . ?
N6 C23 1.464(11) . ?
N6 C25 1.471(11) . ?
C23 H23A 0.97 . ?
C23 H23B 0.97 . ?
C12 C14 1.360(11) . ?
C12 C13 1.458(11) . ?
C20 C21 1.411(11) . ?
C20 C19 1.438(12) . ?
C16 C17 1.410(11) . ?
C16 H16 0.93 . ?
C22 C21 1.381(11) . ?
C22 C17 1.408(10) . ?
C27 H27A 0.96 . ?
C27 H27B 0.96 . ?
C27 H27C 0.96 . ?
C9 C8 1.438(11) . ?
C14 C15 1.435(11) . ?
C3 C4 1.503(12) . ?
C3 H3A 0.96 . ?
C3 H3B 0.96 . ?
C3 H3C 0.96 . ?
C7 C6 1.359(12) . ?
C7 C8 1.415(11) . ?
C7 H7 0.93 . ?
C1 C2 1.518(11) . ?
C1 H1A 0.96 . ?
C1 H1B 0.96 . ?
C1 H1C 0.96 . ?
C2 H2A 0.97 . ?
C2 H2B 0.97 . ?
C21 H21 0.93 . ?
C11 C8 1.408(11) . ?
C11 H11 0.93 . ?
C5 C6 1.423(11) . ?
C25 C26 1.511(12) . ?
C25 H25A 0.97 . ?
C25 H25B 0.97 . ?
C15 N4 1.138(10) . ?
C19 H19 0.93 . ?
C4 H4A 0.97 . ?
C4 H4B 0.97 . ?
C6 H6 0.93 . ?
C28 H28A 0.96 . ?
C28 H28B 0.96 . ?
C28 H28C 0.96 . ?
C13 N3 1.128(11) . ?
C26 H26A 0.96 . ?
C26 H26B 0.96 . ?
C26 H26C 0.96 . ?

loop_
_geom_torsion_atom_site_label_1
_geom_torsion_atom_site_label_2
_geom_torsion_atom_site_label_3
_geom_torsion_atom_site_label_4
_geom_torsion
_geom_torsion_site_symmetry_1
_geom_torsion_site_symmetry_2
_geom_torsion_site_symmetry_3
_geom_torsion_site_symmetry_4
_geom_torsion_publ_flag
O1 U1 O4 C22 -115.7(10) . . . . ?
O2 U1 O4 C22 62.3(10) . . . . ?
O3 U1 O4 C22 158.9(9) . . . . ?
O5 U1 O4 C22 152.7(10) . . . . ?
N2 U1 O4 C22 -38.0(11) . . . . ?
N5 U1 O4 C22 -19.4(10) . . . . ?
O1 U1 O3 C9 33.2(7) . . . . ?
O2 U1 O3 C9 -144.5(7) . . . . ?
O4 U1 O3 C9 117.8(8) . . . . ?
O5 U1 O3 C9 124.1(7) . . . . ?
N2 U1 O3 C9 -48.8(7) . . . . ?
N5 U1 O3 C9 -64.4(8) . . . . ?
C27 S1 O5 U1 49.4(6) . . . . ?
C28 S1 O5 U1 -55.1(6) . . . . ?
O1 U1 O5 S1 -9.3(5) . . . . ?
O2 U1 O5 S1 171.5(5) . . . . ?
O4 U1 O5 S1 77.4(5) . . . . ?
O3 U1 O5 S1 -100.2(5) . . . . ?
N2 U1 O5 S1 -87.5(6) . . . . ?
N5 U1 O5 S1 91.3(6) . . . . ?
O1 U1 N5 C16 100.3(6) . . . . ?
O2 U1 N5 C16 -81.6(6) . . . . ?
O4 U1 N5 C16 15.4(6) . . . . ?
O3 U1 N5 C16 -163.7(6) . . . . ?
O5 U1 N5 C16 0.8(8) . . . . ?
N2 U1 N5 C16 -179.9(7) . . . . ?
O1 U1 N5 C14 -88.0(6) . . . . ?
O2 U1 N5 C14 90.1(5) . . . . ?
O4 U1 N5 C14 -172.9(6) . . . . ?
O3 U1 N5 C14 7.9(7) . . . . ?
O5 U1 N5 C14 172.5(5) . . . . ?
N2 U1 N5 C14 -8.2(5) . . . . ?
O1 U1 N2 C11 -61.6(6) . . . . ?
O2 U1 N2 C11 118.8(6) . . . . ?
O4 U1 N2 C11 -141.1(6) . . . . ?
O3 U1 N2 C11 32.0(6) . . . . ?
O5 U1 N2 C11 18.9(8) . . . . ?
N5 U1 N2 C11 -160.4(7) . . . . ?
O1 U1 N2 C12 106.6(6) . . . . ?
O2 U1 N2 C12 -73.0(6) . . . . ?
O4 U1 N2 C12 27.1(7) . . . . ?
O3 U1 N2 C12 -159.7(6) . . . . ?
O5 U1 N2 C12 -172.9(5) . . . . ?
N5 U1 N2 C12 7.8(5) . . . . ?
C20 N6 C23 C24 77.2(11) . . . . ?
C25 N6 C23 C24 -92.6(9) . . . . ?
C11 N2 C12 C14 162.0(8) . . . . ?
U1 N2 C12 C14 -7.2(10) . . . . ?
C11 N2 C12 C13 -20.4(11) . . . . ?
U1 N2 C12 C13 170.3(6) . . . . ?
C23 N6 C20 C21 -175.7(8) . . . . ?
C25 N6 C20 C21 -6.3(13) . . . . ?
C23 N6 C20 C19 5.9(13) . . . . ?
C25 N6 C20 C19 175.4(8) . . . . ?
C14 N5 C16 C17 176.1(7) . . . . ?
U1 N5 C16 C17 -12.4(11) . . . . ?
U1 O4 C22 C21 -168.7(7) . . . . ?
U1 O4 C22 C17 14.2(15) . . . . ?
U1 O3 C9 C10 -141.5(6) . . . . ?
U1 O3 C9 C8 42.9(10) . . . . ?
C5 C10 C9 O3 -176.8(7) . . . . ?
C5 C10 C9 C8 -1.1(12) . . . . ?
N2 C12 C14 N5 -1.2(12) . . . . ?
C13 C12 C14 N5 -178.7(7) . . . . ?
N2 C12 C14 C15 -177.3(7) . . . . ?
C13 C12 C14 C15 5.1(12) . . . . ?
C16 N5 C14 C12 -178.9(7) . . . . ?
U1 N5 C14 C12 8.5(10) . . . . ?
C16 N5 C14 C15 -2.9(11) . . . . ?
U1 N5 C14 C15 -175.5(6) . . . . ?
C5 N1 C2 C1 73.6(10) . . . . ?
C4 N1 C2 C1 -104.3(8) . . . . ?
O4 C22 C21 C20 -179.9(8) . . . . ?
C17 C22 C21 C20 -2.8(13) . . . . ?
N6 C20 C21 C22 -178.3(8) . . . . ?
C19 C20 C21 C22 0.2(13) . . . . ?
C12 N2 C11 C8 174.9(8) . . . . ?
U1 N2 C11 C8 -16.7(12) . . . . ?
N2 C11 C8 C7 175.1(8) . . . . ?
N2 C11 C8 C9 -9.4(13) . . . . ?
C6 C7 C8 C11 175.6(8) . . . . ?
C6 C7 C8 C9 -0.2(12) . . . . ?
O3 C9 C8 C11 1.8(12) . . . . ?
C10 C9 C8 C11 -173.9(8) . . . . ?
O3 C9 C8 C7 177.3(7) . . . . ?
C10 C9 C8 C7 1.6(11) . . . . ?
C2 N1 C5 C10 7.1(12) . . . . ?
C4 N1 C5 C10 -175.1(7) . . . . ?
C2 N1 C5 C6 -174.0(7) . . . . ?
C4 N1 C5 C6 3.8(12) . . . . ?
C9 C10 C5 N1 178.1(8) . . . . ?
C9 C10 C5 C6 -0.9(12) . . . . ?
O4 C22 C17 C16 3.8(12) . . . . ?
C21 C22 C17 C16 -173.3(8) . . . . ?
O4 C22 C17 C18 179.4(7) . . . . ?
C21 C22 C17 C18 2.3(12) . . . . ?
N5 C16 C17 C22 -1.0(13) . . . . ?
N5 C16 C17 C18 -176.6(8) . . . . ?
C19 C18 C17 C22 0.8(13) . . . . ?
C19 C18 C17 C16 176.7(8) . . . . ?
C20 N6 C25 C26 -71.3(10) . . . . ?
C23 N6 C25 C26 98.7(9) . . . . ?
C12 C14 C15 N4 4E1(3) . . . . ?
N5 C14 C15 N4 -14E1(3) . . . . ?
C17 C18 C19 C20 -3.4(14) . . . . ?
N6 C20 C19 C18 -178.7(8) . . . . ?
C21 C20 C19 C18 2.9(13) . . . . ?
C5 N1 C4 C3 -99.2(9) . . . . ?
C2 N1 C4 C3 78.7(9) . . . . ?
C8 C7 C6 C5 -1.9(13) . . . . ?
N1 C5 C6 C7 -176.6(8) . . . . ?
C10 C5 C6 C7 2.4(12) . . . . ?
C14 C12 C13 N3 12E1(3) . . . . ?
N2 C12 C13 N3 -6E1(3) . . . . ?
